data_7030602
loop_
_publ_author_name
'Janas, Zofia'
'Godbole, Dorota'
'Nerkowski, Tomasz'
'Szczegot, Krzysztof'

_publ_section_title
;
 Zirconium and hafnium complexes of the thio(bisphenolato) ligand:
 synthesis, structural characterization and testing as 1-hexene
 polymerization catalysts
;
_journal_coden_ASTM DTARAF
_journal_issue 41
_journal_name_full 'Dalton Transactions'
_journal_page_first 8846
_journal_page_last 8853
_journal_paper_doi 10.1039/b907560g
_journal_year 2009
_chemical_formula_moiety 'C56 H80 Al2 Cl6 O4 S2 Zr, 0.5(C6 H14)'
_chemical_formula_sum 'C59 H87 Al2 Cl6 O4 S2 Zr'
_chemical_formula_weight 1282.29
_space_group_IT_number 2
_symmetry_cell_setting triclinic
_symmetry_Int_Tables_number 2
_symmetry_space_group_name_Hall '-P 1'
_symmetry_space_group_name_H-M 'P -1'
_atom_sites_solution_hydrogens geom
_atom_sites_solution_primary direct
_atom_sites_solution_secondary difmap
_audit_creation_method SHELXL-97
_cell_angle_alpha 73.73(2)
_cell_angle_beta 86.36(2)
_cell_angle_gamma 62.22(2)
_cell_formula_units_Z 2
_cell_length_a 14.737(5)
_cell_length_b 15.552(5)
_cell_length_c 16.690(5)
_cell_measurement_reflns_used 7418
_cell_measurement_temperature 100(2)
_cell_measurement_theta_max 28
_cell_measurement_theta_min 3
_cell_volume 3238.6(19)
_computing_cell_refinement 'CrysAlis RED V1.171.3,Oxford Diffraction Ltd.,2006'
_computing_data_collection 'CrysAlis CCD V1.171.3,Oxford Diffraction Ltd.,2006'
_computing_data_reduction ' CrysAlis RED V1.171.3,Oxford Diffraction Ltd.,2006'
_computing_molecular_graphics 'DIAMOND (Brandenburg & Putz, 2005)'
_computing_publication_material 'SHELXTL V6.14, Bruker AXS 2003'
_computing_structure_refinement 'SHELXTL V6.14, Bruker AXS 2003'
_computing_structure_solution 'SHELXTL V6.14, Bruker AXS 2003'
_diffrn_ambient_temperature 100(2)
_diffrn_measured_fraction_theta_full 0.986
_diffrn_measured_fraction_theta_max 0.986
_diffrn_measurement_device_type 'Kuma KM-4 CCD kappa-axis diffractometer'
_diffrn_measurement_method \w
_diffrn_radiation_monochromator graphite
_diffrn_radiation_source 'fine-focus sealed tube'
_diffrn_radiation_type MoK\a
_diffrn_radiation_wavelength 0.71073
_diffrn_reflns_av_R_equivalents 0.0538
_diffrn_reflns_av_sigmaI/netI 0.1212
_diffrn_reflns_limit_h_max 18
_diffrn_reflns_limit_h_min -17
_diffrn_reflns_limit_k_max 19
_diffrn_reflns_limit_k_min -19
_diffrn_reflns_limit_l_max 21
_diffrn_reflns_limit_l_min -21
_diffrn_reflns_number 26815
_diffrn_reflns_theta_full 27.00
_diffrn_reflns_theta_max 27.00
_diffrn_reflns_theta_min 2.89
_exptl_absorpt_coefficient_mu 0.551
_exptl_absorpt_correction_T_max 0.9124
_exptl_absorpt_correction_T_min 0.8230
_exptl_absorpt_correction_type analytical
_exptl_absorpt_process_details
;
CrysAlis RED V1.171.13, Oxford Diffraction Ltd.,
Analytical numeric absorption correction using a multifaceted crystal
model based on expressions derived by R.C. Clark & J.S. Reid.
;
_exptl_crystal_colour colorless
_exptl_crystal_density_diffrn 1.311
_exptl_crystal_density_method 'not measured'
_exptl_crystal_description block
_exptl_crystal_F_000 1338
_exptl_crystal_size_max 0.32
_exptl_crystal_size_mid 0.17
_exptl_crystal_size_min 0.11
_refine_diff_density_max 0.789
_refine_diff_density_min -0.434
_refine_diff_density_rms 0.080
_refine_ls_extinction_method none
_refine_ls_goodness_of_fit_ref 0.936
_refine_ls_hydrogen_treatment constr
_refine_ls_matrix_type full
_refine_ls_number_parameters 688
_refine_ls_number_reflns 13944
_refine_ls_number_restraints 0
_refine_ls_restrained_S_all 0.936
_refine_ls_R_factor_all 0.1025
_refine_ls_R_factor_gt 0.0507
_refine_ls_shift/su_max 0.001
_refine_ls_shift/su_mean 0.000
_refine_ls_structure_factor_coef Fsqd
_refine_ls_weighting_details 'calc w=1/[\s^2^(Fo^2^)+(0.0333P)^2^+0.0000P] where P=(Fo^2^+2Fc^2^)/3'
_refine_ls_weighting_scheme calc
_refine_ls_wR_factor_gt 0.0822
_refine_ls_wR_factor_ref 0.0916
_reflns_number_gt 8625
_reflns_number_total 13944
_reflns_threshold_expression >2sigma(I)
_cod_duplicate_entry 7002532
_cod_data_source_file b907560g.txt
_cod_data_source_block zj72
_cod_depositor_comments
;
The following automatic conversions were performed:

'_symmetry_cell_setting' value 'Triclinic' changed to 'triclinic'
according to
/usr/data/users/saulius/automatic-downloads/retrospective/RSC/lib/dictionaries/cif_core.dic
dictionary named 'cif_core.dic' version 2.4.2 from 2011-04-26.

Automatic conversion script
Id: cif_fix_values 2281 2013-09-26 08:29:07Z andrius 
;
_cod_original_cell_volume 3239(2)
_cod_database_code 7030602

loop_
_symmetry_equiv_pos_as_xyz
'x, y, z'
'-x, -y, -z'

loop_
_atom_site_label
_atom_site_type_symbol
_atom_site_fract_x
_atom_site_fract_y
_atom_site_fract_z
_atom_site_U_iso_or_equiv
_atom_site_adp_type
_atom_site_occupancy
_atom_site_symmetry_multiplicity
_atom_site_calc_flag
_atom_site_refinement_flags
Zr Zr 0.38512(2) 0.33026(2) 0.267279(19) 0.01344(9) Uani 1 1 d .
S1 S 0.43176(6) 0.42853(6) 0.11798(5) 0.01402(18) Uani 1 1 d .
S2 S 0.43845(6) 0.15890(6) 0.40273(5) 0.01450(19) Uani 1 1 d .
Al1 Al 0.30242(8) 0.50314(7) 0.36351(6) 0.0165(2) Uani 1 1 d .
Al2 Al 0.15174(8) 0.38556(8) 0.21685(6) 0.0177(2) Uani 1 1 d .
Cl1 Cl 0.55530(6) 0.30001(6) 0.30100(5) 0.01967(19) Uani 1 1 d .
Cl2 Cl 0.44771(6) 0.19864(6) 0.19919(5) 0.02011(19) Uani 1 1 d .
Cl3 Cl 0.38945(7) 0.57177(7) 0.38187(5) 0.0268(2) Uani 1 1 d .
Cl4 Cl 0.15292(7) 0.56575(7) 0.40086(6) 0.0317(2) Uani 1 1 d .
Cl5 Cl 0.10854(7) 0.28373(7) 0.19362(6) 0.0316(2) Uani 1 1 d .
Cl6 Cl 0.02881(7) 0.52716(7) 0.21297(6) 0.0323(2) Uani 1 1 d .
O1 O 0.30971(16) 0.49265(15) 0.25820(12) 0.0151(5) Uani 1 1 d .
O2 O 0.25314(16) 0.39942(16) 0.16183(12) 0.0162(5) Uani 1 1 d .
O3 O 0.36501(16) 0.36863(15) 0.39483(12) 0.0162(5) Uani 1 1 d .
O4 O 0.24131(15) 0.32552(16) 0.30861(12) 0.0155(5) Uani 1 1 d .
C10 C 0.2951(2) 0.5741(2) 0.18846(19) 0.0149(7) Uani 1 1 d .
C11 C 0.3511(2) 0.5565(2) 0.12061(19) 0.0143(7) Uani 1 1 d .
C12 C 0.3391(2) 0.6364(2) 0.05159(19) 0.0160(7) Uani 1 1 d .
H12A H 0.3785 0.6231 0.0051 0.019 Uiso 1 1 calc R
C13 C 0.2708(3) 0.7349(2) 0.0496(2) 0.0185(8) Uani 1 1 d .
C14 C 0.2158(3) 0.7513(3) 0.1198(2) 0.0225(8) Uani 1 1 d .
H14A H 0.1698 0.8188 0.1203 0.027 Uiso 1 1 calc R
C15 C 0.2264(3) 0.6721(3) 0.1884(2) 0.0212(8) Uani 1 1 d .
H15A H 0.1870 0.6849 0.2350 0.025 Uiso 1 1 calc R
C16 C 0.2505(3) 0.8248(2) -0.0273(2) 0.0233(8) Uani 1 1 d .
C17 C 0.2719(4) 0.8998(3) -0.0014(3) 0.0498(12) Uani 1 1 d .
H17A H 0.3430 0.8662 0.0228 0.075 Uiso 1 1 calc R
H17B H 0.2248 0.9253 0.0403 0.075 Uiso 1 1 calc R
H17C H 0.2617 0.9566 -0.0505 0.075 Uiso 1 1 calc R
C18 C 0.3165(3) 0.7922(3) -0.0981(2) 0.0455(12) Uani 1 1 d .
H18A H 0.3887 0.7689 -0.0817 0.068 Uiso 1 1 calc R
H18B H 0.2937 0.8498 -0.1487 0.068 Uiso 1 1 calc R
H18C H 0.3095 0.7369 -0.1093 0.068 Uiso 1 1 calc R
C19 C 0.1324(3) 0.8831(3) -0.0592(2) 0.0376(10) Uani 1 1 d .
H19A H 0.0937 0.9028 -0.0111 0.045 Uiso 1 1 calc R
H19B H 0.1212 0.9468 -0.1016 0.045 Uiso 1 1 calc R
C110 C 0.0793(3) 0.8382(3) -0.0966(2) 0.0362(10) Uani 1 1 d .
C111 C -0.0360(3) 0.9042(4) -0.0922(3) 0.0613(14) Uani 1 1 d .
H11A H -0.0544 0.9755 -0.1188 0.092 Uiso 1 1 calc R
H11B H -0.0521 0.8951 -0.0335 0.092 Uiso 1 1 calc R
H11C H -0.0753 0.8842 -0.1215 0.092 Uiso 1 1 calc R
C112 C 0.0968(3) 0.8443(3) -0.1893(2) 0.0484(12) Uani 1 1 d .
H11D H 0.1698 0.8020 -0.1949 0.073 Uiso 1 1 calc R
H11E H 0.0761 0.9147 -0.2213 0.073 Uiso 1 1 calc R
H11F H 0.0556 0.8199 -0.2109 0.073 Uiso 1 1 calc R
C113 C 0.1070(3) 0.7277(3) -0.0502(3) 0.0509(13) Uani 1 1 d .
H11G H 0.1798 0.6837 -0.0550 0.076 Uiso 1 1 calc R
H11H H 0.0644 0.7072 -0.0749 0.076 Uiso 1 1 calc R
H11I H 0.0946 0.7216 0.0090 0.076 Uiso 1 1 calc R
C20 C 0.2643(3) 0.4158(2) 0.07683(19) 0.0179(8) Uani 1 1 d .
C21 C 0.3498(2) 0.4250(2) 0.04641(19) 0.0133(7) Uani 1 1 d .
C22 C 0.3680(2) 0.4366(2) -0.03761(19) 0.0163(8) Uani 1 1 d .
H22A H 0.4280 0.4415 -0.0568 0.020 Uiso 1 1 calc R
C23 C 0.2994(3) 0.4412(2) -0.09373(19) 0.0176(8) Uani 1 1 d .
C24 C 0.2118(3) 0.4369(3) -0.0630(2) 0.0209(8) Uani 1 1 d .
H24A H 0.1621 0.4432 -0.1009 0.025 Uiso 1 1 calc R
C25 C 0.1939(2) 0.4238(3) 0.0206(2) 0.0203(8) Uani 1 1 d .
H25A H 0.1333 0.4203 0.0395 0.024 Uiso 1 1 calc R
C26 C 0.3184(2) 0.4495(3) -0.18760(19) 0.0186(8) Uani 1 1 d .
C27 C 0.4295(2) 0.4310(3) -0.2021(2) 0.0266(9) Uani 1 1 d .
H27A H 0.4444 0.4259 -0.2592 0.040 Uiso 1 1 calc R
H27B H 0.4774 0.3679 -0.1618 0.040 Uiso 1 1 calc R
H27C H 0.4373 0.4876 -0.1947 0.040 Uiso 1 1 calc R
C28 C 0.3062(3) 0.3658(3) -0.2088(2) 0.0270(9) Uani 1 1 d .
H28A H 0.3269 0.3634 -0.2655 0.041 Uiso 1 1 calc R
H28B H 0.2342 0.3799 -0.2061 0.041 Uiso 1 1 calc R
H28C H 0.3498 0.3004 -0.1686 0.041 Uiso 1 1 calc R
C29 C 0.2389(3) 0.5577(3) -0.2376(2) 0.0219(8) Uani 1 1 d .
H29A H 0.2597 0.6046 -0.2244 0.026 Uiso 1 1 calc R
H29B H 0.1726 0.5704 -0.2128 0.026 Uiso 1 1 calc R
C210 C 0.2148(3) 0.5936(3) -0.3339(2) 0.0219(8) Uani 1 1 d .
C211 C 0.1426(3) 0.7080(3) -0.3561(2) 0.0382(10) Uani 1 1 d .
H21A H 0.1785 0.7421 -0.3422 0.057 Uiso 1 1 calc R
H21B H 0.0817 0.7210 -0.3243 0.057 Uiso 1 1 calc R
H21C H 0.1214 0.7342 -0.4162 0.057 Uiso 1 1 calc R
C212 C 0.3097(3) 0.5760(3) -0.3830(2) 0.0291(9) Uani 1 1 d .
H21D H 0.3476 0.6055 -0.3644 0.044 Uiso 1 1 calc R
H21E H 0.2883 0.6082 -0.4428 0.044 Uiso 1 1 calc R
H21F H 0.3540 0.5030 -0.3733 0.044 Uiso 1 1 calc R
C213 C 0.1585(3) 0.5439(3) -0.3617(2) 0.0345(10) Uani 1 1 d .
H21G H 0.1272 0.5820 -0.4190 0.052 Uiso 1 1 calc R
H21H H 0.1048 0.5441 -0.3240 0.052 Uiso 1 1 calc R
H21I H 0.2077 0.4740 -0.3601 0.052 Uiso 1 1 calc R
C30 C 0.4219(2) 0.3048(2) 0.46955(19) 0.0161(7) Uani 1 1 d .
C31 C 0.4658(2) 0.2010(3) 0.48220(19) 0.0154(7) Uani 1 1 d .
C32 C 0.5247(2) 0.1333(2) 0.55562(19) 0.0162(7) Uani 1 1 d .
H32A H 0.5539 0.0625 0.5630 0.019 Uiso 1 1 calc R
C33 C 0.5415(2) 0.1684(3) 0.6190(2) 0.0175(8) Uani 1 1 d .
C34 C 0.4948(3) 0.2724(3) 0.6056(2) 0.0203(8) Uani 1 1 d .
H34A H 0.5033 0.2982 0.6483 0.024 Uiso 1 1 calc R
C35 C 0.4362(3) 0.3401(3) 0.5324(2) 0.0197(8) Uani 1 1 d .
H35A H 0.4058 0.4110 0.5253 0.024 Uiso 1 1 calc R
C36 C 0.6094(3) 0.0960(3) 0.6998(2) 0.0206(8) Uani 1 1 d .
C37 C 0.5454(3) 0.1184(3) 0.7741(2) 0.0429(11) Uani 1 1 d .
H37A H 0.4825 0.1134 0.7680 0.064 Uiso 1 1 calc R
H37B H 0.5272 0.1870 0.7759 0.064 Uiso 1 1 calc R
H37C H 0.5855 0.0692 0.8262 0.064 Uiso 1 1 calc R
C38 C 0.6442(3) -0.0150(3) 0.7057(2) 0.0385(11) Uani 1 1 d .
H38A H 0.5846 -0.0276 0.7122 0.058 Uiso 1 1 calc R
H38B H 0.6943 -0.0589 0.7542 0.058 Uiso 1 1 calc R
H38C H 0.6762 -0.0297 0.6545 0.058 Uiso 1 1 calc R
C39 C 0.7004(3) 0.1158(3) 0.7101(2) 0.0278(9) Uani 1 1 d .
H39A H 0.7342 0.0739 0.7669 0.033 Uiso 1 1 calc R
H39B H 0.6702 0.1874 0.7107 0.033 Uiso 1 1 calc R
C310 C 0.7881(3) 0.0993(3) 0.6499(2) 0.0283(9) Uani 1 1 d .
C311 C 0.8584(3) -0.0119(3) 0.6543(2) 0.0386(10) Uani 1 1 d .
H31A H 0.9189 -0.0178 0.6234 0.058 Uiso 1 1 calc R
H31B H 0.8210 -0.0374 0.6293 0.058 Uiso 1 1 calc R
H31C H 0.8805 -0.0518 0.7129 0.058 Uiso 1 1 calc R
C312 C 0.7492(3) 0.1599(3) 0.5590(2) 0.0310(9) Uani 1 1 d .
H31D H 0.8075 0.1571 0.5261 0.047 Uiso 1 1 calc R
H31E H 0.7012 0.2305 0.5561 0.047 Uiso 1 1 calc R
H31F H 0.7137 0.1309 0.5362 0.047 Uiso 1 1 calc R
C313 C 0.8520(3) 0.1399(3) 0.6802(3) 0.0460(12) Uani 1 1 d .
H31G H 0.9130 0.1268 0.6484 0.069 Uiso 1 1 calc R
H31H H 0.8735 0.1058 0.7399 0.069 Uiso 1 1 calc R
H31I H 0.8106 0.2130 0.6718 0.069 Uiso 1 1 calc R
C40 C 0.2277(2) 0.2648(2) 0.38244(19) 0.0157(7) Uani 1 1 d .
C41 C 0.3115(2) 0.1805(2) 0.42901(19) 0.0156(7) Uani 1 1 d .
C42 C 0.2980(2) 0.1164(2) 0.50057(19) 0.0152(7) Uani 1 1 d .
H42A H 0.3566 0.0580 0.5317 0.018 Uiso 1 1 calc R
C43 C 0.2014(3) 0.1360(3) 0.5273(2) 0.0185(8) Uani 1 1 d .
C44 C 0.1183(3) 0.2234(3) 0.4791(2) 0.0215(8) Uani 1 1 d .
H44A H 0.0508 0.2393 0.4959 0.026 Uiso 1 1 calc R
C45 C 0.1303(3) 0.2876(3) 0.4079(2) 0.0205(8) Uani 1 1 d .
H45A H 0.0721 0.3467 0.3769 0.025 Uiso 1 1 calc R
C46 C 0.1834(3) 0.0665(3) 0.6038(2) 0.0199(8) Uani 1 1 d .
C47 C 0.1094(3) 0.0342(3) 0.5758(2) 0.0287(9) Uani 1 1 d .
H47A H 0.0436 0.0943 0.5531 0.043 Uiso 1 1 calc R
H47B H 0.0980 -0.0120 0.6239 0.043 Uiso 1 1 calc R
H47C H 0.1394 -0.0003 0.5325 0.043 Uiso 1 1 calc R
C48 C 0.2834(3) -0.0319(2) 0.6410(2) 0.0273(9) Uani 1 1 d .
H48A H 0.3112 -0.0683 0.5987 0.041 Uiso 1 1 calc R
H48B H 0.2686 -0.0748 0.6896 0.041 Uiso 1 1 calc R
H48C H 0.3339 -0.0150 0.6585 0.041 Uiso 1 1 calc R
C49 C 0.1297(3) 0.1221(3) 0.6709(2) 0.0222(8) Uani 1 1 d .
H49A H 0.0600 0.1746 0.6455 0.027 Uiso 1 1 calc R
H49B H 0.1199 0.0719 0.7173 0.027 Uiso 1 1 calc R
C410 C 0.1722(3) 0.1743(3) 0.7120(2) 0.0259(9) Uani 1 1 d .
C411 C 0.2808(3) 0.1071(4) 0.7522(3) 0.0565(14) Uani 1 1 d .
H41A H 0.3291 0.0949 0.7084 0.085 Uiso 1 1 calc R
H41B H 0.2867 0.0424 0.7874 0.085 Uiso 1 1 calc R
H41C H 0.2970 0.1406 0.7866 0.085 Uiso 1 1 calc R
C412 C 0.1005(3) 0.2070(3) 0.7809(3) 0.0462(12) Uani 1 1 d .
H41D H 0.1267 0.2368 0.8119 0.069 Uiso 1 1 calc R
H41E H 0.0978 0.1478 0.8193 0.069 Uiso 1 1 calc R
H41F H 0.0312 0.2573 0.7552 0.069 Uiso 1 1 calc R
C413 C 0.1663(4) 0.2714(3) 0.6511(3) 0.0505(13) Uani 1 1 d .
H41G H 0.2158 0.2538 0.6089 0.076 Uiso 1 1 calc R
H41H H 0.1827 0.3081 0.6820 0.076 Uiso 1 1 calc R
H41I H 0.0967 0.3143 0.6234 0.076 Uiso 1 1 calc R
C51 C 0.4433(3) 0.0213(4) -0.0065(3) 0.0608(16) Uani 1 1 d .
H51A H 0.4235 -0.0308 0.0251 0.091 Uiso 1 1 calc R
H51B H 0.4248 0.0362 -0.0666 0.091 Uiso 1 1 calc R
C52 C 0.3812(5) 0.1169(4) 0.0202(3) 0.0705(17) Uani 1 1 d .
H52A H 0.4032 0.1036 0.0791 0.106 Uiso 1 1 calc R
H52B H 0.3968 0.1708 -0.0145 0.106 Uiso 1 1 calc R
C53 C 0.2676(5) 0.1546(4) 0.0126(3) 0.0834(19) Uani 1 1 d .
H53A H 0.2326 0.2150 0.0326 0.125 Uiso 1 1 calc R
H53B H 0.2513 0.1017 0.0464 0.125 Uiso 1 1 calc R
H53C H 0.2444 0.1719 -0.0462 0.125 Uiso 1 1 calc R

loop_
_atom_site_aniso_label
_atom_site_aniso_U_11
_atom_site_aniso_U_22
_atom_site_aniso_U_33
_atom_site_aniso_U_23
_atom_site_aniso_U_13
_atom_site_aniso_U_12
Zr 0.01584(18) 0.01403(18) 0.01052(17) -0.00163(14) -0.00029(13) -0.00792(15)
S1 0.0155(4) 0.0145(4) 0.0118(4) -0.0027(4) -0.0001(3) -0.0072(4)
S2 0.0150(4) 0.0161(5) 0.0127(4) -0.0027(4) 0.0006(3) -0.0081(4)
Al1 0.0204(6) 0.0149(6) 0.0119(5) -0.0035(4) 0.0005(4) -0.0066(5)
Al2 0.0164(6) 0.0234(6) 0.0128(5) -0.0017(5) 0.0001(4) -0.0106(5)
Cl1 0.0193(5) 0.0208(5) 0.0186(4) -0.0020(4) -0.0023(4) -0.0108(4)
Cl2 0.0271(5) 0.0190(5) 0.0172(4) -0.0061(4) 0.0032(4) -0.0128(4)
Cl3 0.0369(6) 0.0261(5) 0.0230(5) -0.0059(4) 0.0009(4) -0.0197(5)
Cl4 0.0240(5) 0.0382(6) 0.0233(5) -0.0094(4) 0.0061(4) -0.0071(5)
Cl5 0.0414(6) 0.0391(6) 0.0261(5) -0.0046(5) -0.0006(4) -0.0305(5)
Cl6 0.0233(5) 0.0276(5) 0.0307(6) -0.0006(4) 0.0006(4) -0.0036(4)
O1 0.0210(13) 0.0130(12) 0.0073(11) -0.0004(10) 0.0016(10) -0.0062(11)
O2 0.0193(13) 0.0242(13) 0.0086(12) -0.0031(10) 0.0003(10) -0.0137(11)
O3 0.0220(13) 0.0127(12) 0.0109(12) -0.0003(10) -0.0026(10) -0.0069(11)
O4 0.0140(12) 0.0159(12) 0.0116(12) 0.0040(10) -0.0006(9) -0.0073(11)
C10 0.0164(18) 0.0141(18) 0.0112(17) 0.0015(15) -0.0041(14) -0.0071(16)
C11 0.0149(18) 0.0150(18) 0.0146(18) -0.0062(15) 0.0019(14) -0.0073(15)
C12 0.0173(18) 0.0190(19) 0.0121(18) -0.0039(15) -0.0011(14) -0.0089(16)
C13 0.021(2) 0.0163(19) 0.0200(19) -0.0042(16) -0.0001(15) -0.0108(17)
C14 0.029(2) 0.0130(18) 0.019(2) -0.0050(16) 0.0011(16) -0.0039(17)
C15 0.025(2) 0.024(2) 0.0119(18) -0.0043(16) 0.0012(15) -0.0092(18)
C16 0.029(2) 0.0132(19) 0.020(2) 0.0011(16) 0.0038(17) -0.0074(17)
C17 0.082(4) 0.038(3) 0.042(3) 0.001(2) -0.003(2) -0.044(3)
C18 0.055(3) 0.030(2) 0.037(3) 0.005(2) 0.010(2) -0.017(2)
C19 0.049(3) 0.030(2) 0.024(2) 0.0014(19) 0.003(2) -0.015(2)
C110 0.047(3) 0.034(2) 0.025(2) 0.0049(19) -0.0143(19) -0.022(2)
C111 0.052(3) 0.068(4) 0.048(3) -0.017(3) 0.002(2) -0.015(3)
C112 0.047(3) 0.059(3) 0.031(3) -0.017(2) -0.005(2) -0.015(3)
C113 0.061(3) 0.043(3) 0.052(3) 0.004(2) -0.026(2) -0.033(3)
C20 0.025(2) 0.0203(19) 0.0095(17) -0.0036(15) 0.0013(15) -0.0123(17)
C21 0.0156(18) 0.0121(17) 0.0112(17) -0.0026(14) -0.0013(14) -0.0059(15)
C22 0.0162(18) 0.0160(18) 0.0160(18) -0.0038(15) 0.0016(14) -0.0074(16)
C23 0.023(2) 0.0173(19) 0.0114(18) -0.0037(15) 0.0017(15) -0.0087(17)
C24 0.020(2) 0.027(2) 0.0155(19) -0.0064(16) -0.0033(15) -0.0106(17)
C25 0.0153(19) 0.029(2) 0.020(2) -0.0056(17) 0.0019(15) -0.0143(17)
C26 0.0182(19) 0.028(2) 0.0100(17) -0.0081(16) 0.0015(14) -0.0101(17)
C27 0.023(2) 0.042(2) 0.0129(19) -0.0101(18) 0.0043(16) -0.0123(19)
C28 0.034(2) 0.029(2) 0.018(2) -0.0096(17) -0.0004(17) -0.0133(19)
C29 0.020(2) 0.028(2) 0.0175(19) -0.0066(17) 0.0031(15) -0.0121(18)
C210 0.026(2) 0.026(2) 0.0138(19) -0.0043(16) 0.0038(16) -0.0129(18)
C211 0.049(3) 0.035(2) 0.019(2) -0.0035(19) -0.0031(19) -0.012(2)
C212 0.040(2) 0.035(2) 0.016(2) -0.0058(17) 0.0026(17) -0.021(2)
C213 0.038(2) 0.049(3) 0.019(2) -0.0003(19) -0.0036(18) -0.026(2)
C30 0.0149(18) 0.0190(19) 0.0107(17) 0.0001(15) -0.0003(14) -0.0072(16)
C31 0.0183(18) 0.0211(19) 0.0102(17) -0.0060(15) 0.0066(14) -0.0116(16)
C32 0.0153(18) 0.0138(18) 0.0167(18) -0.0015(15) -0.0006(15) -0.0059(15)
C33 0.0203(19) 0.023(2) 0.0128(18) -0.0039(16) 0.0020(15) -0.0138(17)
C34 0.027(2) 0.027(2) 0.0119(18) -0.0054(16) -0.0002(15) -0.0165(18)
C35 0.028(2) 0.0159(19) 0.0165(19) -0.0044(16) 0.0003(16) -0.0109(17)
C36 0.026(2) 0.023(2) 0.0145(18) 0.0018(16) -0.0030(15) -0.0161(18)
C37 0.046(3) 0.047(3) 0.023(2) 0.001(2) 0.001(2) -0.017(2)
C38 0.052(3) 0.028(2) 0.032(2) 0.0077(19) -0.019(2) -0.022(2)
C39 0.028(2) 0.028(2) 0.020(2) -0.0001(17) -0.0070(16) -0.0101(19)
C310 0.022(2) 0.030(2) 0.032(2) -0.0091(19) 0.0030(17) -0.0109(19)
C311 0.044(3) 0.036(3) 0.035(2) -0.005(2) -0.005(2) -0.019(2)
C312 0.029(2) 0.033(2) 0.030(2) -0.0062(19) 0.0080(18) -0.016(2)
C313 0.036(3) 0.055(3) 0.060(3) -0.034(3) 0.008(2) -0.022(2)
C40 0.024(2) 0.0190(19) 0.0089(17) -0.0025(15) 0.0021(14) -0.0145(17)
C41 0.0179(19) 0.0163(18) 0.0143(18) -0.0050(15) 0.0011(14) -0.0091(16)
C42 0.0152(18) 0.0099(17) 0.0165(18) -0.0006(14) -0.0049(14) -0.0036(15)
C43 0.0198(19) 0.021(2) 0.0160(19) -0.0028(16) 0.0034(15) -0.0125(17)
C44 0.0162(19) 0.029(2) 0.0183(19) -0.0051(17) 0.0045(15) -0.0115(17)
C45 0.0154(19) 0.021(2) 0.0165(19) 0.0003(16) -0.0009(15) -0.0046(16)
C46 0.021(2) 0.0190(19) 0.0184(19) -0.0008(16) 0.0017(15) -0.0113(17)
C47 0.038(2) 0.036(2) 0.025(2) -0.0111(18) 0.0109(18) -0.028(2)
C48 0.035(2) 0.0162(19) 0.023(2) 0.0041(16) 0.0071(17) -0.0114(18)
C49 0.023(2) 0.023(2) 0.0171(19) -0.0042(16) 0.0035(15) -0.0091(17)
C410 0.030(2) 0.022(2) 0.023(2) -0.0049(17) 0.0001(17) -0.0109(18)
C411 0.042(3) 0.065(3) 0.069(3) -0.039(3) -0.010(2) -0.017(3)
C412 0.054(3) 0.043(3) 0.040(3) -0.020(2) 0.009(2) -0.018(2)
C413 0.086(4) 0.046(3) 0.040(3) -0.011(2) 0.000(3) -0.048(3)
C51 0.116(5) 0.084(4) 0.023(2) -0.013(3) 0.005(3) -0.080(4)
C52 0.143(6) 0.071(4) 0.035(3) -0.005(3) -0.002(3) -0.085(4)
C53 0.130(6) 0.086(5) 0.070(4) -0.028(3) 0.015(4) -0.078(4)

loop_
_atom_type_symbol
_atom_type_description
_atom_type_scat_dispersion_real
_atom_type_scat_dispersion_imag
_atom_type_scat_source
C C 0.0033 0.0016 'International Tables Vol C Tables 4.2.6.8 and 6.1.1.4'
H H 0.0000 0.0000 'International Tables Vol C Tables 4.2.6.8 and 6.1.1.4'
O O 0.0106 0.0060 'International Tables Vol C Tables 4.2.6.8 and 6.1.1.4'
Al Al 0.0645 0.0514 'International Tables Vol C Tables 4.2.6.8 and 6.1.1.4'
S S 0.1246 0.1234 'International Tables Vol C Tables 4.2.6.8 and 6.1.1.4'
Zr Zr -2.9673 0.5597 'International Tables Vol C Tables 4.2.6.8 and 6.1.1.4'
Cl Cl 0.1484 0.1585 'International Tables Vol C Tables 4.2.6.8 and 6.1.1.4'

loop_
_geom_angle_atom_site_label_1
_geom_angle_atom_site_label_2
_geom_angle_atom_site_label_3
_geom_angle
_geom_angle_site_symmetry_1
O1 Zr O4 89.17(8) .
O1 Zr O3 64.71(7) .
O4 Zr O3 76.05(8) .
O1 Zr O2 77.06(8) .
O4 Zr O2 64.49(8) .
O3 Zr O2 124.66(7) .
O1 Zr Cl2 149.20(6) .
O4 Zr Cl2 98.41(6) .
O3 Zr Cl2 146.09(6) .
O2 Zr Cl2 79.44(6) .
O1 Zr Cl1 95.55(6) .
O4 Zr Cl1 149.57(6) .
O3 Zr Cl1 78.90(6) .
O2 Zr Cl1 145.81(6) .
Cl2 Zr Cl1 92.78(3) .
O1 Zr S1 72.45(6) .
O4 Zr S1 132.16(6) .
O3 Zr S1 128.12(6) .
O2 Zr S1 68.41(6) .
Cl2 Zr S1 80.56(4) .
Cl1 Zr S1 77.50(3) .
O1 Zr S2 132.10(6) .
O4 Zr S2 72.37(6) .
O3 Zr S2 68.01(6) .
O2 Zr S2 127.28(6) .
Cl2 Zr S2 78.37(4) .
Cl1 Zr S2 82.43(3) .
S1 Zr S2 150.00(3) .
O1 Zr Al1 32.25(5) .
O4 Zr Al1 81.18(6) .
O3 Zr Al1 32.45(5) .
O2 Zr Al1 101.61(6) .
Cl2 Zr Al1 178.54(3) .
Cl1 Zr Al1 86.91(3) .
S1 Zr Al1 100.76(4) .
S2 Zr Al1 100.17(4) .
O1 Zr Al2 81.20(6) .
O4 Zr Al2 32.31(6) .
O3 Zr Al2 100.77(6) .
O2 Zr Al2 32.20(5) .
Cl2 Zr Al2 89.39(3) .
Cl1 Zr Al2 176.50(3) .
S1 Zr Al2 100.17(3) .
S2 Zr Al2 100.71(3) .
Al1 Zr Al2 90.98(3) .
C21 S1 C11 97.14(14) .
C21 S1 Zr 99.96(11) .
C11 S1 Zr 98.42(10) .
C31 S2 C41 97.25(15) .
C31 S2 Zr 100.02(11) .
C41 S2 Zr 98.23(11) .
O3 Al1 O1 85.44(10) .
O3 Al1 Cl4 112.81(9) .
O1 Al1 Cl4 114.05(9) .
O3 Al1 Cl3 116.25(9) .
O1 Al1 Cl3 110.14(9) .
Cl4 Al1 Cl3 114.77(6) .
O3 Al1 Zr 44.86(7) .
O1 Al1 Zr 40.58(7) .
Cl4 Al1 Zr 122.57(5) .
Cl3 Al1 Zr 122.36(5) .
O2 Al2 O4 85.55(10) .
O2 Al2 Cl6 110.47(9) .
O4 Al2 Cl6 115.50(9) .
O2 Al2 Cl5 117.63(9) .
O4 Al2 Cl5 110.51(9) .
Cl6 Al2 Cl5 114.19(7) .
O2 Al2 Zr 44.66(7) .
O4 Al2 Zr 40.92(7) .
Cl6 Al2 Zr 121.20(5) .
Cl5 Al2 Zr 124.49(5) .
C10 O1 Al1 122.12(19) .
C10 O1 Zr 128.48(18) .
Al1 O1 Zr 107.16(10) .
C20 O2 Al2 127.85(19) .
C20 O2 Zr 126.13(18) .
Al2 O2 Zr 103.15(10) .
C30 O3 Al1 127.21(19) .
C30 O3 Zr 125.92(19) .
Al1 O3 Zr 102.69(10) .
C40 O4 Al2 122.86(19) .
C40 O4 Zr 128.03(18) .
Al2 O4 Zr 106.78(10) .
C11 C10 C15 120.0(3) .
C11 C10 O1 119.6(3) .
C15 C10 O1 120.4(3) .
C10 C11 C12 120.5(3) .
C10 C11 S1 119.4(2) .
C12 C11 S1 119.9(2) .
C13 C12 C11 120.8(3) .
C13 C12 H12A 119.6 .
C11 C12 H12A 119.6 .
C12 C13 C14 117.8(3) .
C12 C13 C16 122.5(3) .
C14 C13 C16 119.6(3) .
C15 C14 C13 121.8(3) .
C15 C14 H14A 119.1 .
C13 C14 H14A 119.1 .
C10 C15 C14 119.1(3) .
C10 C15 H15A 120.5 .
C14 C15 H15A 120.5 .
C17 C16 C18 109.9(3) .
C17 C16 C13 108.6(3) .
C18 C16 C13 112.2(3) .
C17 C16 C19 105.9(3) .
C18 C16 C19 110.1(3) .
C13 C16 C19 109.9(3) .
C16 C17 H17A 109.5 .
C16 C17 H17B 109.5 .
H17A C17 H17B 109.5 .
C16 C17 H17C 109.5 .
H17A C17 H17C 109.5 .
H17B C17 H17C 109.5 .
C16 C18 H18A 109.5 .
C16 C18 H18B 109.5 .
H18A C18 H18B 109.5 .
C16 C18 H18C 109.5 .
H18A C18 H18C 109.5 .
H18B C18 H18C 109.5 .
C110 C19 C16 123.8(3) .
C110 C19 H19A 106.4 .
C16 C19 H19A 106.4 .
C110 C19 H19B 106.4 .
C16 C19 H19B 106.4 .
H19A C19 H19B 106.5 .
C19 C110 C111 105.3(4) .
C19 C110 C113 115.0(3) .
C111 C110 C113 108.3(4) .
C19 C110 C112 113.6(3) .
C111 C110 C112 106.8(3) .
C113 C110 C112 107.4(4) .
C110 C111 H11A 109.5 .
C110 C111 H11B 109.5 .
H11A C111 H11B 109.5 .
C110 C111 H11C 109.5 .
H11A C111 H11C 109.5 .
H11B C111 H11C 109.5 .
C110 C112 H11D 109.5 .
C110 C112 H11E 109.5 .
H11D C112 H11E 109.5 .
C110 C112 H11F 109.5 .
H11D C112 H11F 109.5 .
H11E C112 H11F 109.5 .
C110 C113 H11G 109.5 .
C110 C113 H11H 109.5 .
H11G C113 H11H 109.5 .
C110 C113 H11I 109.5 .
H11G C113 H11I 109.5 .
H11H C113 H11I 109.5 .
C21 C20 O2 118.5(3) .
C21 C20 C25 118.3(3) .
O2 C20 C25 123.2(3) .
C20 C21 C22 121.3(3) .
C20 C21 S1 117.4(2) .
C22 C21 S1 121.3(2) .
C23 C22 C21 120.6(3) .
C23 C22 H22A 119.7 .
C21 C22 H22A 119.7 .
C24 C23 C22 117.3(3) .
C24 C23 C26 120.0(3) .
C22 C23 C26 122.6(3) .
C25 C24 C23 122.4(3) .
C25 C24 H24A 118.8 .
C23 C24 H24A 118.8 .
C24 C25 C20 120.0(3) .
C24 C25 H25A 120.0 .
C20 C25 H25A 120.0 .
C28 C26 C27 107.8(3) .
C28 C26 C29 113.4(3) .
C27 C26 C29 111.5(3) .
C28 C26 C23 107.8(3) .
C27 C26 C23 109.9(3) .
C29 C26 C23 106.4(3) .
C26 C27 H27A 109.5 .
C26 C27 H27B 109.5 .
H27A C27 H27B 109.5 .
C26 C27 H27C 109.5 .
H27A C27 H27C 109.5 .
H27B C27 H27C 109.5 .
C26 C28 H28A 109.5 .
C26 C28 H28B 109.5 .
H28A C28 H28B 109.5 .
C26 C28 H28C 109.5 .
H28A C28 H28C 109.5 .
H28B C28 H28C 109.5 .
C26 C29 C210 124.6(3) .
C26 C29 H29A 106.2 .
C210 C29 H29A 106.2 .
C26 C29 H29B 106.2 .
C210 C29 H29B 106.2 .
H29A C29 H29B 106.4 .
C212 C210 C213 108.7(3) .
C212 C210 C211 108.3(3) .
C213 C210 C211 108.0(3) .
C212 C210 C29 113.6(3) .
C213 C210 C29 112.1(3) .
C211 C210 C29 106.0(3) .
C210 C211 H21A 109.5 .
C210 C211 H21B 109.5 .
H21A C211 H21B 109.5 .
C210 C211 H21C 109.5 .
H21A C211 H21C 109.5 .
H21B C211 H21C 109.5 .
C210 C212 H21D 109.5 .
C210 C212 H21E 109.5 .
H21D C212 H21E 109.5 .
C210 C212 H21F 109.5 .
H21D C212 H21F 109.5 .
H21E C212 H21F 109.5 .
C210 C213 H21G 109.5 .
C210 C213 H21H 109.5 .
H21G C213 H21H 109.5 .
C210 C213 H21I 109.5 .
H21G C213 H21I 109.5 .
H21H C213 H21I 109.5 .
O3 C30 C35 122.7(3) .
O3 C30 C31 118.6(3) .
C35 C30 C31 118.7(3) .
C32 C31 C30 121.1(3) .
C32 C31 S2 121.6(3) .
C30 C31 S2 117.2(2) .
C31 C32 C33 120.6(3) .
C31 C32 H32A 119.7 .
C33 C32 H32A 119.7 .
C34 C33 C32 117.0(3) .
C34 C33 C36 120.8(3) .
C32 C33 C36 122.2(3) .
C35 C34 C33 122.5(3) .
C35 C34 H34A 118.8 .
C33 C34 H34A 118.8 .
C30 C35 C34 120.0(3) .
C30 C35 H35A 120.0 .
C34 C35 H35A 120.0 .
C37 C36 C38 106.9(3) .
C37 C36 C33 108.2(3) .
C38 C36 C33 112.1(3) .
C37 C36 C39 105.8(3) .
C38 C36 C39 112.3(3) .
C33 C36 C39 111.2(3) .
C36 C37 H37A 109.5 .
C36 C37 H37B 109.5 .
H37A C37 H37B 109.5 .
C36 C37 H37C 109.5 .
H37A C37 H37C 109.5 .
H37B C37 H37C 109.5 .
C36 C38 H38A 109.5 .
C36 C38 H38B 109.5 .
H38A C38 H38B 109.5 .
C36 C38 H38C 109.5 .
H38A C38 H38C 109.5 .
H38B C38 H38C 109.5 .
C36 C39 C310 123.9(3) .
C36 C39 H39A 106.4 .
C310 C39 H39A 106.4 .
C36 C39 H39B 106.4 .
C310 C39 H39B 106.4 .
H39A C39 H39B 106.4 .
C312 C310 C313 107.8(3) .
C312 C310 C311 109.2(3) .
C313 C310 C311 108.1(3) .
C312 C310 C39 113.2(3) .
C313 C310 C39 104.1(3) .
C311 C310 C39 114.0(3) .
C310 C311 H31A 109.5 .
C310 C311 H31B 109.5 .
H31A C311 H31B 109.5 .
C310 C311 H31C 109.5 .
H31A C311 H31C 109.5 .
H31B C311 H31C 109.5 .
C310 C312 H31D 109.5 .
C310 C312 H31E 109.5 .
H31D C312 H31E 109.5 .
C310 C312 H31F 109.5 .
H31D C312 H31F 109.5 .
H31E C312 H31F 109.5 .
C310 C313 H31G 109.5 .
C310 C313 H31H 109.5 .
H31G C313 H31H 109.5 .
C310 C313 H31I 109.5 .
H31G C313 H31I 109.5 .
H31H C313 H31I 109.5 .
C41 C40 C45 119.8(3) .
C41 C40 O4 119.9(3) .
C45 C40 O4 120.3(3) .
C40 C41 C42 120.2(3) .
C40 C41 S2 119.7(2) .
C42 C41 S2 119.8(2) .
C43 C42 C41 121.6(3) .
C43 C42 H42A 119.2 .
C41 C42 H42A 119.2 .
C42 C43 C44 116.5(3) .
C42 C43 C46 123.1(3) .
C44 C43 C46 120.5(3) .
C45 C44 C43 122.7(3) .
C45 C44 H44A 118.7 .
C43 C44 H44A 118.7 .
C40 C45 C44 119.2(3) .
C40 C45 H45A 120.4 .
C44 C45 H45A 120.4 .
C43 C46 C47 108.1(3) .
C43 C46 C48 111.9(3) .
C47 C46 C48 106.4(3) .
C43 C46 C49 111.9(3) .
C47 C46 C49 106.3(3) .
C48 C46 C49 111.8(3) .
C46 C47 H47A 109.5 .
C46 C47 H47B 109.5 .
H47A C47 H47B 109.5 .
C46 C47 H47C 109.5 .
H47A C47 H47C 109.5 .
H47B C47 H47C 109.5 .
C46 C48 H48A 109.5 .
C46 C48 H48B 109.5 .
H48A C48 H48B 109.5 .
C46 C48 H48C 109.5 .
H48A C48 H48C 109.5 .
H48B C48 H48C 109.5 .
C410 C49 C46 124.6(3) .
C410 C49 H49A 106.2 .
C46 C49 H49A 106.2 .
C410 C49 H49B 106.2 .
C46 C49 H49B 106.2 .
H49A C49 H49B 106.4 .
C411 C410 C413 109.0(3) .
C411 C410 C49 114.5(3) .
C413 C410 C49 112.4(3) .
C411 C410 C412 108.2(3) .
C413 C410 C412 106.5(3) .
C49 C410 C412 105.8(3) .
C410 C411 H41A 109.5 .
C410 C411 H41B 109.5 .
H41A C411 H41B 109.5 .
C410 C411 H41C 109.5 .
H41A C411 H41C 109.5 .
H41B C411 H41C 109.5 .
C410 C412 H41D 109.5 .
C410 C412 H41E 109.5 .
H41D C412 H41E 109.5 .
C410 C412 H41F 109.5 .
H41D C412 H41F 109.5 .
H41E C412 H41F 109.5 .
C410 C413 H41G 109.5 .
C410 C413 H41H 109.5 .
H41G C413 H41H 109.5 .
C410 C413 H41I 109.5 .
H41G C413 H41I 109.5 .
H41H C413 H41I 109.5 .
C51 C51 C52 114.5(5) 2_655
C51 C51 H51A 108.6 2_655
C52 C51 H51A 108.6 .
C51 C51 H51B 108.6 2_655
C52 C51 H51B 108.6 .
H51A C51 H51B 107.6 .
C53 C52 C51 113.9(4) .
C53 C52 H52A 108.8 .
C51 C52 H52A 108.8 .
C53 C52 H52B 108.8 .
C51 C52 H52B 108.8 .
H52A C52 H52B 107.7 .
C52 C53 H53A 109.5 .
C52 C53 H53B 109.5 .
H53A C53 H53B 109.5 .
C52 C53 H53C 109.5 .
H53A C53 H53C 109.5 .
H53B C53 H53C 109.5 .

loop_
_geom_bond_atom_site_label_1
_geom_bond_atom_site_label_2
_geom_bond_distance
_geom_bond_site_symmetry_2
Zr O1 2.197(2) .
Zr O4 2.215(2) .
Zr O3 2.333(2) .
Zr O2 2.337(2) .
Zr Cl2 2.3965(10) .
Zr Cl1 2.3997(12) .
Zr S1 2.7649(10) .
Zr S2 2.7797(11) .
Zr Al1 3.2266(13) .
Zr Al2 3.2374(15) .
S1 C21 1.780(3) .
S1 C11 1.792(3) .
S2 C31 1.775(3) .
S2 C41 1.788(3) .
Al1 O3 1.775(2) .
Al1 O1 1.802(2) .
Al1 Cl4 2.0873(14) .
Al1 Cl3 2.0945(14) .
Al2 O2 1.771(2) .
Al2 O4 1.807(2) .
Al2 Cl6 2.0860(15) .
Al2 Cl5 2.0926(14) .
O1 C10 1.399(4) .
O2 C20 1.383(3) .
O3 C30 1.381(4) .
O4 C40 1.394(3) .
C10 C11 1.373(4) .
C10 C15 1.382(4) .
C11 C12 1.386(4) .
C12 C13 1.378(4) .
C12 H12A 0.9500 .
C13 C14 1.396(4) .
C13 C16 1.532(4) .
C14 C15 1.380(4) .
C14 H14A 0.9500 .
C15 H15A 0.9500 .
C16 C17 1.514(5) .
C16 C18 1.526(5) .
C16 C19 1.585(5) .
C17 H17A 0.9800 .
C17 H17B 0.9800 .
C17 H17C 0.9800 .
C18 H18A 0.9800 .
C18 H18B 0.9800 .
C18 H18C 0.9800 .
C19 C110 1.518(5) .
C19 H19A 0.9900 .
C19 H19B 0.9900 .
C110 C111 1.532(5) .
C110 C113 1.536(5) .
C110 C112 1.536(5) .
C111 H11A 0.9800 .
C111 H11B 0.9800 .
C111 H11C 0.9800 .
C112 H11D 0.9800 .
C112 H11E 0.9800 .
C112 H11F 0.9800 .
C113 H11G 0.9800 .
C113 H11H 0.9800 .
C113 H11I 0.9800 .
C20 C21 1.383(4) .
C20 C25 1.382(4) .
C21 C22 1.388(4) .
C22 C23 1.385(4) .
C22 H22A 0.9500 .
C23 C24 1.383(4) .
C23 C26 1.553(4) .
C24 C25 1.379(4) .
C24 H24A 0.9500 .
C25 H25A 0.9500 .
C26 C28 1.529(4) .
C26 C27 1.540(4) .
C26 C29 1.549(5) .
C27 H27A 0.9800 .
C27 H27B 0.9800 .
C27 H27C 0.9800 .
C28 H28A 0.9800 .
C28 H28B 0.9800 .
C28 H28C 0.9800 .
C29 C210 1.550(4) .
C29 H29A 0.9900 .
C29 H29B 0.9900 .
C210 C212 1.525(4) .
C210 C213 1.532(5) .
C210 C211 1.533(5) .
C211 H21A 0.9800 .
C211 H21B 0.9800 .
C211 H21C 0.9800 .
C212 H21D 0.9800 .
C212 H21E 0.9800 .
C212 H21F 0.9800 .
C213 H21G 0.9800 .
C213 H21H 0.9800 .
C213 H21I 0.9800 .
C30 C35 1.380(4) .
C30 C31 1.386(4) .
C31 C32 1.387(4) .
C32 C33 1.401(4) .
C32 H32A 0.9500 .
C33 C34 1.386(4) .
C33 C36 1.535(4) .
C34 C35 1.383(4) .
C34 H34A 0.9500 .
C35 H35A 0.9500 .
C36 C37 1.529(5) .
C36 C38 1.529(5) .
C36 C39 1.539(5) .
C37 H37A 0.9800 .
C37 H37B 0.9800 .
C37 H37C 0.9800 .
C38 H38A 0.9800 .
C38 H38B 0.9800 .
C38 H38C 0.9800 .
C39 C310 1.554(5) .
C39 H39A 0.9900 .
C39 H39B 0.9900 .
C310 C312 1.525(5) .
C310 C313 1.529(5) .
C310 C311 1.529(5) .
C311 H31A 0.9800 .
C311 H31B 0.9800 .
C311 H31C 0.9800 .
C312 H31D 0.9800 .
C312 H31E 0.9800 .
C312 H31F 0.9800 .
C313 H31G 0.9800 .
C313 H31H 0.9800 .
C313 H31I 0.9800 .
C40 C41 1.375(4) .
C40 C45 1.378(4) .
C41 C42 1.395(4) .
C42 C43 1.383(4) .
C42 H42A 0.9500 .
C43 C44 1.398(4) .
C43 C46 1.523(4) .
C44 C45 1.383(4) .
C44 H44A 0.9500 .
C45 H45A 0.9500 .
C46 C47 1.539(4) .
C46 C48 1.542(5) .
C46 C49 1.556(4) .
C47 H47A 0.9800 .
C47 H47B 0.9800 .
C47 H47C 0.9800 .
C48 H48A 0.9800 .
C48 H48B 0.9800 .
C48 H48C 0.9800 .
C49 C410 1.537(5) .
C49 H49A 0.9900 .
C49 H49B 0.9900 .
C410 C411 1.512(5) .
C410 C413 1.533(5) .
C410 C412 1.540(5) .
C411 H41A 0.9800 .
C411 H41B 0.9800 .
C411 H41C 0.9800 .
C412 H41D 0.9800 .
C412 H41E 0.9800 .
C412 H41F 0.9800 .
C413 H41G 0.9800 .
C413 H41H 0.9800 .
C413 H41I 0.9800 .
C51 C51 1.488(9) 2_655
C51 C52 1.515(6) .
C51 H51A 0.9900 .
C51 H51B 0.9900 .
C52 C53 1.495(7) .
C52 H52A 0.9900 .
C52 H52B 0.9900 .
C53 H53A 0.9800 .
C53 H53B 0.9800 .
C53 H53C 0.9800 .

loop_
_geom_torsion_atom_site_label_1
_geom_torsion_atom_site_label_2
_geom_torsion_atom_site_label_3
_geom_torsion_atom_site_label_4
_geom_torsion
_geom_torsion_site_symmetry_1
O1 Zr S1 C21 -105.15(12) .
O4 Zr S1 C21 -33.02(13) .
O3 Zr S1 C21 -140.30(12) .
O2 Zr S1 C21 -22.47(12) .
Cl2 Zr S1 C21 59.82(11) .
Cl1 Zr S1 C21 154.83(11) .
S2 Zr S1 C21 105.66(12) .
Al1 Zr S1 C21 -120.81(11) .
Al2 Zr S1 C21 -27.84(11) .
O1 Zr S1 C11 -6.31(12) .
O4 Zr S1 C11 65.82(13) .
O3 Zr S1 C11 -41.46(13) .
O2 Zr S1 C11 76.37(12) .
Cl2 Zr S1 C11 158.66(11) .
Cl1 Zr S1 C11 -106.34(11) .
S2 Zr S1 C11 -155.50(11) .
Al1 Zr S1 C11 -21.97(11) .
Al2 Zr S1 C11 71.00(11) .
O1 Zr S2 C31 -32.31(13) .
O4 Zr S2 C31 -104.38(12) .
O3 Zr S2 C31 -22.68(12) .
O2 Zr S2 C31 -140.29(12) .
Cl2 Zr S2 C31 152.79(11) .
Cl1 Zr S2 C31 58.35(11) .
S1 Zr S2 C31 106.52(12) .
Al1 Zr S2 C31 -27.12(11) .
Al2 Zr S2 C31 -120.08(11) .
O1 Zr S2 C41 66.61(13) .
O4 Zr S2 C41 -5.46(12) .
O3 Zr S2 C41 76.24(12) .
O2 Zr S2 C41 -41.37(13) .
Cl2 Zr S2 C41 -108.29(11) .
Cl1 Zr S2 C41 157.27(11) .
S1 Zr S2 C41 -154.56(11) .
Al1 Zr S2 C41 71.80(11) .
Al2 Zr S2 C41 -21.16(11) .
O1 Zr Al1 O3 -179.55(15) .
O4 Zr Al1 O3 77.84(11) .
O2 Zr Al1 O3 139.37(11) .
Cl2 Zr Al1 O3 3.9(12) .
Cl1 Zr Al1 O3 -74.06(10) .
S1 Zr Al1 O3 -150.71(10) .
S2 Zr Al1 O3 7.68(10) .
Al2 Zr Al1 O3 108.74(10) .
O4 Zr Al1 O1 -102.61(12) .
O3 Zr Al1 O1 179.55(15) .
O2 Zr Al1 O1 -41.09(12) .
Cl2 Zr Al1 O1 -177(36) .
Cl1 Zr Al1 O1 105.49(11) .
S1 Zr Al1 O1 28.83(11) .
S2 Zr Al1 O1 -172.78(11) .
Al2 Zr Al1 O1 -71.71(11) .
O1 Zr Al1 Cl4 89.87(12) .
O4 Zr Al1 Cl4 -12.74(7) .
O3 Zr Al1 Cl4 -90.58(11) .
O2 Zr Al1 Cl4 48.78(8) .
Cl2 Zr Al1 Cl4 -86.7(12) .
Cl1 Zr Al1 Cl4 -164.64(6) .
S1 Zr Al1 Cl4 118.70(5) .
S2 Zr Al1 Cl4 -82.91(6) .
Al2 Zr Al1 Cl4 18.16(6) .
O1 Zr Al1 Cl3 -83.49(12) .
O4 Zr Al1 Cl3 173.90(7) .
O3 Zr Al1 Cl3 96.05(11) .
O2 Zr Al1 Cl3 -124.58(7) .
Cl2 Zr Al1 Cl3 100.0(12) .
Cl1 Zr Al1 Cl3 21.99(5) .
S1 Zr Al1 Cl3 -54.66(6) .
S2 Zr Al1 Cl3 103.73(5) .
Al2 Zr Al1 Cl3 -155.21(5) .
O1 Zr Al2 O2 79.67(11) .
O4 Zr Al2 O2 -177.79(16) .
O3 Zr Al2 O2 141.66(12) .
Cl2 Zr Al2 O2 -70.90(11) .
Cl1 Zr Al2 O2 57.5(5) .
S1 Zr Al2 O2 9.40(10) .
S2 Zr Al2 O2 -148.94(10) .
Al1 Zr Al2 O2 110.51(11) .
O1 Zr Al2 O4 -102.54(12) .
O3 Zr Al2 O4 -40.55(12) .
O2 Zr Al2 O4 177.79(16) .
Cl2 Zr Al2 O4 106.89(11) .
Cl1 Zr Al2 O4 -124.7(5) .
S1 Zr Al2 O4 -172.81(11) .
S2 Zr Al2 O4 28.85(11) .
Al1 Zr Al2 O4 -71.70(11) .
O1 Zr Al2 Cl6 -8.55(7) .
O4 Zr Al2 Cl6 94.00(12) .
O3 Zr Al2 Cl6 53.45(7) .
O2 Zr Al2 Cl6 -88.21(11) .
Cl2 Zr Al2 Cl6 -159.11(5) .
Cl1 Zr Al2 Cl6 -30.7(5) .
S1 Zr Al2 Cl6 -78.81(6) .
S2 Zr Al2 Cl6 122.85(6) .
Al1 Zr Al2 Cl6 22.30(5) .
O1 Zr Al2 Cl5 175.71(8) .
O4 Zr Al2 Cl5 -81.74(12) .
O3 Zr Al2 Cl5 -122.29(7) .
O2 Zr Al2 Cl5 96.05(12) .
Cl2 Zr Al2 Cl5 25.15(6) .
Cl1 Zr Al2 Cl5 153.5(4) .
S1 Zr Al2 Cl5 105.45(6) .
S2 Zr Al2 Cl5 -52.89(6) .
Al1 Zr Al2 Cl5 -153.44(6) .
O3 Al1 O1 C10 -164.0(2) .
Cl4 Al1 O1 C10 83.0(2) .
Cl3 Al1 O1 C10 -47.7(2) .
Zr Al1 O1 C10 -164.3(3) .
O3 Al1 O1 Zr 0.32(11) .
Cl4 Al1 O1 Zr -112.65(9) .
Cl3 Al1 O1 Zr 116.64(9) .
O4 Zr O1 C10 -122.3(2) .
O3 Zr O1 C10 162.7(2) .
O2 Zr O1 C10 -58.3(2) .
Cl2 Zr O1 C10 -17.2(3) .
Cl1 Zr O1 C10 87.8(2) .
S1 Zr O1 C10 12.8(2) .
S2 Zr O1 C10 172.62(19) .
Al1 Zr O1 C10 163.0(3) .
Al2 Zr O1 C10 -90.9(2) .
O4 Zr O1 Al1 74.68(11) .
O3 Zr O1 Al1 -0.27(9) .
O2 Zr O1 Al1 138.66(11) .
Cl2 Zr O1 Al1 179.83(6) .
Cl1 Zr O1 Al1 -75.20(10) .
S1 Zr O1 Al1 -150.20(11) .
S2 Zr O1 Al1 9.60(14) .
Al2 Zr O1 Al1 106.12(10) .
O4 Al2 O2 C20 160.0(2) .
Cl6 Al2 O2 C20 -84.4(2) .
Cl5 Al2 O2 C20 49.2(3) .
Zr Al2 O2 C20 161.5(3) .
O4 Al2 O2 Zr -1.45(10) .
Cl6 Al2 O2 Zr 114.14(8) .
Cl5 Al2 O2 Zr -112.30(8) .
O1 Zr O2 C20 104.0(2) .
O4 Zr O2 C20 -160.6(2) .
O3 Zr O2 C20 150.3(2) .
Cl2 Zr O2 C20 -55.9(2) .
Cl1 Zr O2 C20 23.3(3) .
S1 Zr O2 C20 28.0(2) .
S2 Zr O2 C20 -122.3(2) .
Al1 Zr O2 C20 125.1(2) .
Al2 Zr O2 C20 -161.9(3) .
O1 Zr O2 Al2 -94.03(10) .
O4 Zr O2 Al2 1.31(9) .
O3 Zr O2 Al2 -47.80(13) .
Cl2 Zr O2 Al2 106.02(10) .
Cl1 Zr O2 Al2 -174.74(5) .
S1 Zr O2 Al2 -170.04(11) .
S2 Zr O2 Al2 39.58(12) .
Al1 Zr O2 Al2 -72.94(10) .
O1 Al1 O3 C30 157.5(2) .
Cl4 Al1 O3 C30 -88.3(2) .
Cl3 Al1 O3 C30 47.3(3) .
Zr Al1 O3 C30 157.8(3) .
O1 Al1 O3 Zr -0.30(10) .
Cl4 Al1 O3 Zr 113.91(8) .
Cl3 Al1 O3 Zr -110.53(8) .
O1 Zr O3 C30 -157.9(2) .
O4 Zr O3 C30 106.3(2) .
O2 Zr O3 C30 150.9(2) .
Cl2 Zr O3 C30 22.0(3) .
Cl1 Zr O3 C30 -56.3(2) .
S1 Zr O3 C30 -120.6(2) .
S2 Zr O3 C30 29.9(2) .
Al1 Zr O3 C30 -158.2(3) .
Al2 Zr O3 C30 127.3(2) .
O1 Zr O3 Al1 0.27(9) .
O4 Zr O3 Al1 -95.52(11) .
O2 Zr O3 Al1 -50.85(13) .
Cl2 Zr O3 Al1 -179.82(5) .
Cl1 Zr O3 Al1 101.91(9) .
S1 Zr O3 Al1 37.65(12) .
S2 Zr O3 Al1 -171.85(11) .
Al2 Zr O3 Al1 -74.54(9) .
O2 Al2 O4 C40 -162.3(2) .
Cl6 Al2 O4 C40 87.1(2) .
Cl5 Al2 O4 C40 -44.5(2) .
Zr Al2 O4 C40 -163.9(3) .
O2 Al2 O4 Zr 1.56(11) .
Cl6 Al2 O4 Zr -109.03(9) .
Cl5 Al2 O4 Zr 119.44(8) .
O1 Zr O4 C40 -122.5(2) .
O3 Zr O4 C40 -58.4(2) .
O2 Zr O4 C40 161.5(2) .
Cl2 Zr O4 C40 87.5(2) .
Cl1 Zr O4 C40 -22.9(3) .
S1 Zr O4 C40 172.4(2) .
S2 Zr O4 C40 12.6(2) .
Al1 Zr O4 C40 -91.1(2) .
Al2 Zr O4 C40 162.8(3) .
O1 Zr O4 Al2 74.74(11) .
O3 Zr O4 Al2 138.85(12) .
O2 Zr O4 Al2 -1.30(9) .
Cl2 Zr O4 Al2 -75.29(10) .
Cl1 Zr O4 Al2 174.31(6) .
S1 Zr O4 Al2 9.57(14) .
S2 Zr O4 Al2 -150.17(11) .
Al1 Zr O4 Al2 106.13(10) .
Al1 O1 C10 C11 144.6(2) .
Zr O1 C10 C11 -16.2(4) .
Al1 O1 C10 C15 -33.9(4) .
Zr O1 C10 C15 165.3(2) .
C15 C10 C11 C12 -0.2(5) .
O1 C10 C11 C12 -178.8(3) .
C15 C10 C11 S1 -174.8(2) .
O1 C10 C11 S1 6.6(4) .
C21 S1 C11 C10 103.4(3) .
Zr S1 C11 C10 2.2(3) .
C21 S1 C11 C12 -71.2(3) .
Zr S1 C11 C12 -172.5(2) .
C10 C11 C12 C13 -0.1(5) .
S1 C11 C12 C13 174.4(2) .
C11 C12 C13 C14 1.2(5) .
C11 C12 C13 C16 -176.3(3) .
C12 C13 C14 C15 -1.9(5) .
C16 C13 C14 C15 175.7(3) .
C11 C10 C15 C14 -0.5(5) .
O1 C10 C15 C14 178.1(3) .
C13 C14 C15 C10 1.5(5) .
C12 C13 C16 C17 -123.5(4) .
C14 C13 C16 C17 59.0(4) .
C12 C13 C16 C18 -1.8(5) .
C14 C13 C16 C18 -179.2(3) .
C12 C13 C16 C19 121.0(3) .
C14 C13 C16 C19 -56.4(4) .
C17 C16 C19 C110 175.9(3) .
C18 C16 C19 C110 57.2(4) .
C13 C16 C19 C110 -66.9(4) .
C16 C19 C110 C111 162.6(3) .
C16 C19 C110 C113 43.4(5) .
C16 C19 C110 C112 -80.9(4) .
Al2 O2 C20 C21 179.7(2) .
Zr O2 C20 C21 -22.8(4) .
Al2 O2 C20 C25 -0.1(5) .
Zr O2 C20 C25 157.4(3) .
O2 C20 C21 C22 176.9(3) .
C25 C20 C21 C22 -3.4(5) .
O2 C20 C21 S1 -6.6(4) .
C25 C20 C21 S1 173.2(2) .
C11 S1 C21 C20 -76.0(3) .
Zr S1 C21 C20 23.8(3) .
C11 S1 C21 C22 100.5(3) .
Zr S1 C21 C22 -159.6(2) .
C20 C21 C22 C23 1.2(5) .
S1 C21 C22 C23 -175.2(3) .
C21 C22 C23 C24 2.0(5) .
C21 C22 C23 C26 -177.4(3) .
C22 C23 C24 C25 -3.0(5) .
C26 C23 C24 C25 176.3(3) .
C23 C24 C25 C20 0.9(5) .
C21 C20 C25 C24 2.3(5) .
O2 C20 C25 C24 -177.9(3) .
C24 C23 C26 C28 -51.2(4) .
C22 C23 C26 C28 128.1(3) .
C24 C23 C26 C27 -168.4(3) .
C22 C23 C26 C27 10.9(4) .
C24 C23 C26 C29 70.8(4) .
C22 C23 C26 C29 -109.9(3) .
C28 C26 C29 C210 -49.3(4) .
C27 C26 C29 C210 72.6(4) .
C23 C26 C29 C210 -167.6(3) .
C26 C29 C210 C212 -54.3(4) .
C26 C29 C210 C213 69.4(4) .
C26 C29 C210 C211 -173.0(3) .
Al1 O3 C30 C35 1.1(4) .
Zr O3 C30 C35 154.0(2) .
Al1 O3 C30 C31 -179.5(2) .
Zr O3 C30 C31 -26.6(4) .
O3 C30 C31 C32 179.3(3) .
C35 C30 C31 C32 -1.3(5) .
O3 C30 C31 S2 -3.5(4) .
C35 C30 C31 S2 175.9(2) .
C41 S2 C31 C32 99.8(3) .
Zr S2 C31 C32 -160.5(2) .
C41 S2 C31 C30 -77.4(3) .
Zr S2 C31 C30 22.4(3) .
C30 C31 C32 C33 -0.1(5) .
S2 C31 C32 C33 -177.2(2) .
C31 C32 C33 C34 1.6(5) .
C31 C32 C33 C36 -177.7(3) .
C32 C33 C34 C35 -1.8(5) .
C36 C33 C34 C35 177.5(3) .
O3 C30 C35 C34 -179.5(3) .
C31 C30 C35 C34 1.1(5) .
C33 C34 C35 C30 0.4(5) .
C34 C33 C36 C37 56.7(4) .
C32 C33 C36 C37 -124.0(3) .
C34 C33 C36 C38 174.2(3) .
C32 C33 C36 C38 -6.5(5) .
C34 C33 C36 C39 -59.1(4) .
C32 C33 C36 C39 120.2(3) .
C37 C36 C39 C310 178.0(3) .
C38 C36 C39 C310 61.7(4) .
C33 C36 C39 C310 -64.8(4) .
C36 C39 C310 C312 57.2(5) .
C36 C39 C310 C313 174.0(3) .
C36 C39 C310 C311 -68.4(4) .
Al2 O4 C40 C41 143.1(2) .
Zr O4 C40 C41 -17.2(4) .
Al2 O4 C40 C45 -35.2(4) .
Zr O4 C40 C45 164.5(2) .
C45 C40 C41 C42 1.8(5) .
O4 C40 C41 C42 -176.6(3) .
C45 C40 C41 S2 -172.9(2) .
O4 C40 C41 S2 8.7(4) .
C31 S2 C41 C40 101.7(3) .
Zr S2 C41 C40 0.4(3) .
C31 S2 C41 C42 -73.0(3) .
Zr S2 C41 C42 -174.3(2) .
C40 C41 C42 C43 -0.8(5) .
S2 C41 C42 C43 173.9(2) .
C41 C42 C43 C44 -0.3(5) .
C41 C42 C43 C46 178.4(3) .
C42 C43 C44 C45 0.4(5) .
C46 C43 C44 C45 -178.4(3) .
C41 C40 C45 C44 -1.7(5) .
O4 C40 C45 C44 176.7(3) .
C43 C44 C45 C40 0.6(5) .
C42 C43 C46 C47 -122.8(3) .
C44 C43 C46 C47 55.8(4) .
C42 C43 C46 C48 -6.0(5) .
C44 C43 C46 C48 172.7(3) .
C42 C43 C46 C49 120.4(3) .
C44 C43 C46 C49 -60.9(4) .
C43 C46 C49 C410 -57.6(4) .
C47 C46 C49 C410 -175.4(3) .
C48 C46 C49 C410 68.8(4) .
C46 C49 C410 C411 -54.3(5) .
C46 C49 C410 C413 70.8(4) .
C46 C49 C410 C412 -173.4(3) .
C51 C51 C52 C53 -175.8(5) 2_655
